data_4324717
loop_
_publ_author_name
'Fubin Han'
'Qiaoqiao Teng'
'Yong Zhang'
'Yaorong Wang'
'Qi Shen'

_publ_contact_author_email qshen@suda.edu.cn
_publ_contact_author_fax 86-512-65880305
_publ_contact_author_name 'Dr. Qi Shen'
_publ_contact_author_phone 86-512-65880306
_publ_section_title
;
 Influence of Schiff Base and Lanthanide Metals on the Synthesis,
 Stability, and Reactivity of Monoamido Lanthanide Complexes Bearing Two
 Schiff Bases
;
_journal_name_full 'Inorganic Chemistry'
_journal_page_first 2634
_journal_page_last 2643
_journal_paper_doi 10.1021/ic102529d
_journal_volume 50
_journal_year 2011
_chemical_absolute_configuration ad
_chemical_formula_moiety 'C60 H94 N3 O2 Si2 Y'
_chemical_formula_sum 'C60 H94 N3 O2 Si2 Y'
_chemical_formula_weight 1034.47
_chemical_name_systematic
; 
 ? 
;
_space_group_IT_number 96
_symmetry_cell_setting tetragonal
_symmetry_Int_Tables_number 96
_symmetry_space_group_name_Hall 'P 4nw 2abw'
_symmetry_space_group_name_H-M 'P 43 21 2'
_atom_sites_solution_hydrogens geom
_atom_sites_solution_primary direct
_atom_sites_solution_secondary difmap
_audit_creation_method SHELXL-97
_cell_angle_alpha 90.00
_cell_angle_beta 90.00
_cell_angle_gamma 90.00
_cell_formula_units_Z 4
_cell_length_a 12.7298(7)
_cell_length_b 12.7298(7)
_cell_length_c 37.972(3)
_cell_measurement_reflns_used 15185
_cell_measurement_temperature 223(2)
_cell_measurement_theta_max 27.5
_cell_measurement_theta_min 3.1
_cell_volume 6153.3(7)
_computing_cell_refinement CrystalClear
_computing_data_collection CrystalClear
_computing_data_reduction CrystalStructure
_computing_structure_refinement 'SHELXL-97 (Sheldrick, 1997)'
_computing_structure_solution 'SHELXS-97 (Sheldrick, 1990)'
_diffrn_ambient_temperature 223(2)
_diffrn_detector_area_resol_mean 14.63
_diffrn_measured_fraction_theta_full 0.987
_diffrn_measured_fraction_theta_max 0.987
_diffrn_measurement_device_type 'Rigaku Saturn'
_diffrn_measurement_method \w
_diffrn_radiation_monochromator graphite
_diffrn_radiation_source 'fine-focus sealed tube'
_diffrn_radiation_type MoK\a
_diffrn_radiation_wavelength 0.71073
_diffrn_reflns_av_R_equivalents 0.0632
_diffrn_reflns_av_sigmaI/netI 0.0896
_diffrn_reflns_limit_h_max 14
_diffrn_reflns_limit_h_min -15
_diffrn_reflns_limit_k_max 14
_diffrn_reflns_limit_k_min -15
_diffrn_reflns_limit_l_max 27
_diffrn_reflns_limit_l_min -46
_diffrn_reflns_number 19523
_diffrn_reflns_theta_full 25.50
_diffrn_reflns_theta_max 25.50
_diffrn_reflns_theta_min 3.12
_exptl_absorpt_coefficient_mu 1.027
_exptl_absorpt_correction_T_max 0.609
_exptl_absorpt_correction_T_min 0.345
_exptl_absorpt_correction_type multi-scan
_exptl_absorpt_process_details 'Jacobson, R. (1998) Private communication'
_exptl_crystal_colour yellow
_exptl_crystal_density_diffrn 1.117
_exptl_crystal_description block
_exptl_crystal_F_000 2232
_exptl_crystal_size_max 0.40
_exptl_crystal_size_mid 0.38
_exptl_crystal_size_min 0.25
_refine_diff_density_max 0.573
_refine_diff_density_min -0.547
_refine_diff_density_rms 0.078
_refine_ls_abs_structure_details 'Flack H D (1983), Acta Cryst. A39, 876-881'
_refine_ls_abs_structure_Flack -0.020(9)
_refine_ls_extinction_method none
_refine_ls_goodness_of_fit_ref 1.048
_refine_ls_hydrogen_treatment constr
_refine_ls_matrix_type full
_refine_ls_number_parameters 286
_refine_ls_number_reflns 5682
_refine_ls_number_restraints 4
_refine_ls_restrained_S_all 1.068
_refine_ls_R_factor_all 0.0811
_refine_ls_R_factor_gt 0.0672
_refine_ls_shift/su_max 0.000
_refine_ls_shift/su_mean 0.000
_refine_ls_structure_factor_coef Fsqd
_refine_ls_weighting_details 'calc w=1/[\s^2^(Fo^2^)+(0.0825P)^2^+0.0000P] where P=(Fo^2^+2Fc^2^)/3'
_refine_ls_weighting_scheme calc
_refine_ls_wR_factor_gt 0.1619
_refine_ls_wR_factor_ref 0.1705
_reflns_number_gt 4717
_reflns_number_total 5682
_reflns_threshold_expression >2sigma(I)
_cod_data_source_file ic102529d_si_001_06.cif
_cod_data_source_block complex6
_cod_original_cell_volume 6153.2(6)
_cod_database_code 4324717

loop_
_symmetry_equiv_pos_as_xyz
'x, y, z'
'-x, -y, z+1/2'
'-y+1/2, x+1/2, z+3/4'
'y+1/2, -x+1/2, z+1/4'
'-x+1/2, y+1/2, -z+3/4'
'x+1/2, -y+1/2, -z+1/4'
'y, x, -z'
'-y, -x, -z+1/2'

loop_
_atom_site_label
_atom_site_type_symbol
_atom_site_fract_x
_atom_site_fract_y
_atom_site_fract_z
_atom_site_U_iso_or_equiv
_atom_site_adp_type
_atom_site_occupancy
_atom_site_symmetry_multiplicity
_atom_site_calc_flag
_atom_site_refinement_flags
_atom_site_disorder_assembly
_atom_site_disorder_group
Y1 Y 0.22917(3) 0.22917(3) 0.0000 0.03610(19) Uani 1 2 d S . .
Si1 Si 0.44600(13) 0.36272(13) 0.03348(7) 0.0734(6) Uani 1 1 d . . .
O1 O 0.3046(2) 0.0909(3) 0.02073(10) 0.0423(8) Uani 1 1 d . . .
N1 N 0.1244(3) 0.1855(3) 0.05254(12) 0.0384(9) Uani 1 1 d . . .
N2 N 0.3539(3) 0.3539(3) 0.0000 0.0546(17) Uani 1 2 d S . .
C1 C 0.3100(4) 0.0285(4) 0.04887(14) 0.0368(11) Uani 1 1 d . . .
C2 C 0.3929(4) -0.0461(4) 0.05396(15) 0.0410(12) Uani 1 1 d . . .
C3 C 0.3871(4) -0.1102(4) 0.08290(16) 0.0462(13) Uani 1 1 d . . .
H3 H 0.4401 -0.1611 0.0854 0.055 Uiso 1 1 calc R . .
C4 C 0.3094(4) -0.1069(4) 0.10908(15) 0.0442(12) Uani 1 1 d . . .
C5 C 0.2315(4) -0.0315(4) 0.10461(14) 0.0426(11) Uani 1 1 d . . .
H5 H 0.1777 -0.0257 0.1214 0.051 Uiso 1 1 calc R . .
C6 C 0.2320(4) 0.0359(3) 0.07543(13) 0.0373(10) Uani 1 1 d . . .
C7 C 0.1463(4) 0.1095(4) 0.07498(15) 0.0424(12) Uani 1 1 d . . .
H7 H 0.0983 0.1024 0.0936 0.051 Uiso 1 1 calc R . .
C8 C 0.0262(4) 0.2381(4) 0.06250(13) 0.0400(11) Uani 1 1 d . . .
C9 C -0.0693(4) 0.1943(4) 0.05225(16) 0.0468(13) Uani 1 1 d . . .
C10 C -0.1615(4) 0.2391(5) 0.06475(18) 0.0634(16) Uani 1 1 d . . .
H10 H -0.2264 0.2089 0.0586 0.076 Uiso 1 1 calc R . .
C11 C -0.1598(5) 0.3268(5) 0.08587(19) 0.0642(17) Uani 1 1 d . . .
H11 H -0.2230 0.3568 0.0938 0.077 Uiso 1 1 calc R . .
C12 C -0.0659(5) 0.3697(5) 0.09521(18) 0.0619(16) Uani 1 1 d . . .
H12 H -0.0652 0.4291 0.1099 0.074 Uiso 1 1 calc R . .
C13 C 0.0313(4) 0.3270(4) 0.08329(17) 0.0509(14) Uani 1 1 d . A .
C14 C -0.0763(4) 0.0982(4) 0.02772(17) 0.0503(13) Uani 1 1 d . . .
H14 H -0.0048 0.0820 0.0190 0.060 Uiso 1 1 calc R . .
C15 C -0.1167(6) 0.0026(5) 0.0488(2) 0.080(2) Uani 1 1 d . . .
H15A H -0.0724 -0.0083 0.0693 0.120 Uiso 1 1 calc R . .
H15B H -0.1147 -0.0595 0.0340 0.120 Uiso 1 1 calc R . .
H15C H -0.1883 0.0154 0.0564 0.120 Uiso 1 1 calc R . .
C16 C -0.1466(4) 0.1201(5) -0.00403(19) 0.0618(15) Uani 1 1 d . . .
H16A H -0.2179 0.1330 0.0039 0.093 Uiso 1 1 calc R . .
H16B H -0.1458 0.0599 -0.0197 0.093 Uiso 1 1 calc R . .
H16C H -0.1207 0.1814 -0.0165 0.093 Uiso 1 1 calc R . .
C17 C 0.1349(5) 0.3782(4) 0.0937(2) 0.0680(19) Uani 1 1 d D . .
C20 C 0.4826(4) -0.0616(4) 0.02685(16) 0.0504(13) Uani 1 1 d . . .
C21 C 0.5683(5) -0.1368(6) 0.0403(2) 0.089(2) Uani 1 1 d . . .
H21A H 0.5930 -0.1131 0.0631 0.134 Uiso 1 1 calc R . .
H21B H 0.6264 -0.1377 0.0238 0.134 Uiso 1 1 calc R . .
H21C H 0.5395 -0.2070 0.0425 0.134 Uiso 1 1 calc R . .
C22 C 0.5384(5) 0.0420(5) 0.0199(2) 0.076(2) Uani 1 1 d . . .
H22A H 0.5719 0.0661 0.0414 0.114 Uiso 1 1 calc R . .
H22B H 0.4876 0.0939 0.0121 0.114 Uiso 1 1 calc R . .
H22C H 0.5911 0.0321 0.0018 0.114 Uiso 1 1 calc R . .
C23 C 0.4377(5) -0.1042(6) -0.00731(19) 0.0752(19) Uani 1 1 d . . .
H23A H 0.4928 -0.1079 -0.0249 0.113 Uiso 1 1 calc R . .
H23B H 0.3823 -0.0580 -0.0156 0.113 Uiso 1 1 calc R . .
H23C H 0.4093 -0.1739 -0.0033 0.113 Uiso 1 1 calc R . .
C24 C 0.3085(6) -0.1861(6) 0.1397(2) 0.0853(12) Uani 1 1 d . . .
C25 C 0.4151(6) -0.1929(5) 0.1570(2) 0.0853(12) Uani 1 1 d . . .
H25A H 0.4098 -0.2341 0.1784 0.128 Uiso 1 1 calc R . .
H25B H 0.4397 -0.1228 0.1627 0.128 Uiso 1 1 calc R . .
H25C H 0.4643 -0.2263 0.1410 0.128 Uiso 1 1 calc R . .
C26 C 0.2752(6) -0.2908(5) 0.1262(2) 0.0853(12) Uani 1 1 d . . .
H26A H 0.3271 -0.3168 0.1097 0.128 Uiso 1 1 calc R . .
H26B H 0.2079 -0.2843 0.1145 0.128 Uiso 1 1 calc R . .
H26C H 0.2690 -0.3396 0.1458 0.128 Uiso 1 1 calc R . .
C27 C 0.2292(6) -0.1544(5) 0.1689(2) 0.0853(12) Uani 1 1 d . . .
H27A H 0.1582 -0.1675 0.1608 0.128 Uiso 1 1 calc R . .
H27B H 0.2373 -0.0804 0.1743 0.128 Uiso 1 1 calc R . .
H27C H 0.2426 -0.1956 0.1899 0.128 Uiso 1 1 calc R . .
C28 C 0.4110(6) 0.2757(6) 0.0713(3) 0.1045(19) Uani 1 1 d . . .
H28A H 0.3402 0.2916 0.0792 0.157 Uiso 1 1 calc R . .
H28B H 0.4599 0.2874 0.0905 0.157 Uiso 1 1 calc R . .
H28C H 0.4147 0.2028 0.0640 0.157 Uiso 1 1 calc R . .
C29 C 0.4643(6) 0.4977(6) 0.0520(3) 0.1045(19) Uani 1 1 d . . .
H29A H 0.4828 0.5458 0.0332 0.157 Uiso 1 1 calc R . .
H29B H 0.5201 0.4966 0.0694 0.157 Uiso 1 1 calc R . .
H29C H 0.3995 0.5207 0.0630 0.157 Uiso 1 1 calc R . .
C30 C 0.5810(6) 0.3246(6) 0.0202(3) 0.1045(19) Uani 1 1 d . . .
H30A H 0.5775 0.2724 0.0016 0.157 Uiso 1 1 calc R . .
H30B H 0.6179 0.2954 0.0403 0.157 Uiso 1 1 calc R . .
H30C H 0.6184 0.3860 0.0117 0.157 Uiso 1 1 calc R . .
C18 C 0.1344(13) 0.4204(13) 0.1320(4) 0.086(3) Uiso 0.50 1 d PD A 1
C19 C 0.1707(13) 0.4611(13) 0.0682(5) 0.089(3) Uiso 0.50 1 d PD A 1
C18' C 0.1687(12) 0.3461(13) 0.1297(4) 0.086(3) Uiso 0.50 1 d PD A 2
C19' C 0.1335(14) 0.4946(11) 0.0821(5) 0.089(3) Uiso 0.50 1 d PD A 2

loop_
_atom_site_aniso_label
_atom_site_aniso_U_11
_atom_site_aniso_U_22
_atom_site_aniso_U_33
_atom_site_aniso_U_23
_atom_site_aniso_U_13
_atom_site_aniso_U_12
Y1 0.0336(2) 0.0336(2) 0.0411(3) 0.0035(2) -0.0035(2) 0.0018(3)
Si1 0.0507(9) 0.0514(9) 0.118(2) 0.0042(10) -0.0318(10) -0.0067(8)
O1 0.0410(17) 0.0423(17) 0.043(2) 0.0072(15) -0.0005(15) 0.0114(14)
N1 0.039(2) 0.0363(19) 0.040(3) -0.0023(18) -0.0052(18) 0.0065(17)
N2 0.0401(19) 0.0401(19) 0.084(6) 0.012(2) -0.012(2) 0.005(3)
C1 0.040(2) 0.031(2) 0.040(3) -0.002(2) -0.006(2) -0.001(2)
C2 0.035(2) 0.040(3) 0.048(3) 0.000(2) -0.006(2) 0.008(2)
C3 0.048(3) 0.033(2) 0.057(4) 0.004(2) -0.008(2) 0.006(2)
C4 0.043(3) 0.040(3) 0.049(3) 0.007(2) -0.006(2) -0.002(2)
C5 0.043(2) 0.042(2) 0.043(3) 0.002(2) 0.003(2) 0.004(2)
C6 0.036(2) 0.034(2) 0.042(3) 0.0014(19) -0.004(2) 0.003(2)
C7 0.044(3) 0.045(3) 0.037(3) -0.001(2) 0.000(2) -0.002(2)
C8 0.044(2) 0.043(3) 0.033(3) 0.002(2) 0.004(2) 0.010(2)
C9 0.038(3) 0.050(3) 0.053(4) -0.001(2) 0.001(2) 0.008(2)
C10 0.043(3) 0.083(4) 0.064(4) -0.004(3) 0.001(3) 0.009(3)
C11 0.055(3) 0.076(4) 0.062(4) -0.009(3) 0.008(3) 0.031(3)
C12 0.061(4) 0.068(4) 0.056(4) -0.019(3) -0.001(3) 0.027(3)
C13 0.052(3) 0.049(3) 0.051(4) -0.005(3) -0.003(3) 0.014(3)
C14 0.042(3) 0.051(3) 0.058(4) -0.011(3) 0.002(2) 0.004(2)
C15 0.090(5) 0.058(4) 0.093(7) 0.005(4) -0.009(4) 0.000(4)
C16 0.057(3) 0.064(3) 0.064(4) -0.010(3) 0.003(3) -0.008(3)
C17 0.062(4) 0.055(3) 0.086(6) -0.027(3) -0.005(3) 0.015(3)
C20 0.042(3) 0.051(3) 0.058(4) 0.007(3) -0.001(3) 0.012(2)
C21 0.066(4) 0.112(6) 0.090(6) 0.023(5) 0.007(4) 0.046(4)
C22 0.050(3) 0.089(5) 0.090(6) 0.019(4) 0.015(3) 0.010(3)
C23 0.085(4) 0.088(5) 0.053(5) -0.002(4) 0.001(3) 0.027(4)
C24 0.107(3) 0.071(2) 0.078(3) 0.032(2) -0.008(2) -0.003(2)
C25 0.107(3) 0.071(2) 0.078(3) 0.032(2) -0.008(2) -0.003(2)
C26 0.107(3) 0.071(2) 0.078(3) 0.032(2) -0.008(2) -0.003(2)
C27 0.107(3) 0.071(2) 0.078(3) 0.032(2) -0.008(2) -0.003(2)
C28 0.073(3) 0.088(3) 0.153(6) 0.010(3) -0.042(3) -0.001(2)
C29 0.073(3) 0.088(3) 0.153(6) 0.010(3) -0.042(3) -0.001(2)
C30 0.073(3) 0.088(3) 0.153(6) 0.010(3) -0.042(3) -0.001(2)

loop_
_atom_type_symbol
_atom_type_description
_atom_type_scat_dispersion_real
_atom_type_scat_dispersion_imag
_atom_type_scat_source
C C 0.0033 0.0016 'International Tables Vol C Tables 4.2.6.8 and 6.1.1.4'
H H 0.0000 0.0000 'International Tables Vol C Tables 4.2.6.8 and 6.1.1.4'
N N 0.0061 0.0033 'International Tables Vol C Tables 4.2.6.8 and 6.1.1.4'
O O 0.0106 0.0060 'International Tables Vol C Tables 4.2.6.8 and 6.1.1.4'
Si Si 0.0817 0.0704 'International Tables Vol C Tables 4.2.6.8 and 6.1.1.4'
Y Y -2.7962 3.5667 'International Tables Vol C Tables 4.2.6.8 and 6.1.1.4'

loop_
_geom_angle_atom_site_label_1
_geom_angle_atom_site_label_2
_geom_angle_atom_site_label_3
_geom_angle
_geom_angle_site_symmetry_1
_geom_angle_site_symmetry_3
O1 Y1 O1 149.54(18) . 7
O1 Y1 N2 105.23(9) . .
O1 Y1 N2 105.23(9) 7 .
O1 Y1 N1 87.39(13) . 7
O1 Y1 N1 76.14(13) 7 7
N2 Y1 N1 122.85(9) . 7
O1 Y1 N1 76.14(13) . .
O1 Y1 N1 87.39(13) 7 .
N2 Y1 N1 122.85(9) . .
N1 Y1 N1 114.29(18) 7 .
N2 Si1 C30 114.2(4) . .
N2 Si1 C28 111.4(3) . .
C30 Si1 C28 106.0(4) . .
N2 Si1 C29 114.8(3) . .
C30 Si1 C29 103.1(4) . .
C28 Si1 C29 106.6(5) . .
C1 O1 Y1 143.4(3) . .
C7 N1 C8 110.4(4) . .
C7 N1 Y1 125.1(3) . .
C8 N1 Y1 124.5(3) . .
Si1 N2 Si1 116.7(3) . 7
Si1 N2 Y1 121.63(17) . .
Si1 N2 Y1 121.63(17) 7 .
O1 C1 C6 119.6(4) . .
O1 C1 C2 122.8(5) . .
C6 C1 C2 117.6(5) . .
C3 C2 C1 117.6(5) . .
C3 C2 C20 119.7(4) . .
C1 C2 C20 122.5(5) . .
C2 C3 C4 126.0(5) . .
C2 C3 H3 117.0 . .
C4 C3 H3 117.0 . .
C5 C4 C3 115.9(5) . .
C5 C4 C24 122.6(5) . .
C3 C4 C24 121.4(5) . .
C4 C5 C6 121.1(5) . .
C4 C5 H5 119.5 . .
C6 C5 H5 119.5 . .
C5 C6 C1 121.6(4) . .
C5 C6 C7 113.9(5) . .
C1 C6 C7 124.5(4) . .
N1 C7 C6 130.2(5) . .
N1 C7 H7 114.9 . .
C6 C7 H7 114.9 . .
C13 C8 C9 121.9(5) . .
C13 C8 N1 118.8(4) . .
C9 C8 N1 119.3(4) . .
C10 C9 C8 118.6(5) . .
C10 C9 C14 118.9(5) . .
C8 C9 C14 122.5(4) . .
C11 C10 C9 121.3(5) . .
C11 C10 H10 119.4 . .
C9 C10 H10 119.4 . .
C12 C11 C10 119.5(5) . .
C12 C11 H11 120.3 . .
C10 C11 H11 120.3 . .
C11 C12 C13 121.8(5) . .
C11 C12 H12 119.1 . .
C13 C12 H12 119.1 . .
C8 C13 C12 117.0(5) . .
C8 C13 C17 122.7(5) . .
C12 C13 C17 120.4(5) . .
C16 C14 C9 111.5(4) . .
C16 C14 C15 111.0(5) . .
C9 C14 C15 109.4(6) . .
C16 C14 H14 108.3 . .
C9 C14 H14 108.3 . .
C15 C14 H14 108.3 . .
C14 C15 H15A 109.5 . .
C14 C15 H15B 109.5 . .
H15A C15 H15B 109.5 . .
C14 C15 H15C 109.5 . .
H15A C15 H15C 109.5 . .
H15B C15 H15C 109.5 . .
C14 C16 H16A 109.5 . .
C14 C16 H16B 109.5 . .
H16A C16 H16B 109.5 . .
C14 C16 H16C 109.5 . .
H16A C16 H16C 109.5 . .
H16B C16 H16C 109.5 . .
C18' C17 C19 134.2(11) . .
C18' C17 C13 111.8(8) . .
C19 C17 C13 113.2(9) . .
C18' C17 C19' 121.9(11) . .
C19 C17 C19' 31.5(8) . .
C13 C17 C19' 109.0(8) . .
C18' C17 C18 40.1(7) . .
C19 C17 C18 111.3(10) . .
C13 C17 C18 112.9(8) . .
C19' C17 C18 86.4(10) . .
C23 C20 C22 109.7(6) . .
C23 C20 C21 109.2(6) . .
C22 C20 C21 105.4(5) . .
C23 C20 C2 109.6(4) . .
C22 C20 C2 110.4(5) . .
C21 C20 C2 112.4(5) . .
C20 C21 H21A 109.5 . .
C20 C21 H21B 109.5 . .
H21A C21 H21B 109.5 . .
C20 C21 H21C 109.5 . .
H21A C21 H21C 109.5 . .
H21B C21 H21C 109.5 . .
C20 C22 H22A 109.5 . .
C20 C22 H22B 109.5 . .
H22A C22 H22B 109.5 . .
C20 C22 H22C 109.5 . .
H22A C22 H22C 109.5 . .
H22B C22 H22C 109.5 . .
C20 C23 H23A 109.5 . .
C20 C23 H23B 109.5 . .
H23A C23 H23B 109.5 . .
C20 C23 H23C 109.5 . .
H23A C23 H23C 109.5 . .
H23B C23 H23C 109.5 . .
C26 C24 C25 110.7(6) . .
C26 C24 C4 109.2(7) . .
C25 C24 C4 111.1(6) . .
C26 C24 C27 107.0(6) . .
C25 C24 C27 106.7(7) . .
C4 C24 C27 112.0(6) . .
C24 C25 H25A 109.5 . .
C24 C25 H25B 109.5 . .
H25A C25 H25B 109.5 . .
C24 C25 H25C 109.5 . .
H25A C25 H25C 109.5 . .
H25B C25 H25C 109.5 . .
C24 C26 H26A 109.5 . .
C24 C26 H26B 109.5 . .
H26A C26 H26B 109.5 . .
C24 C26 H26C 109.5 . .
H26A C26 H26C 109.5 . .
H26B C26 H26C 109.5 . .
C24 C27 H27A 109.5 . .
C24 C27 H27B 109.5 . .
H27A C27 H27B 109.5 . .
C24 C27 H27C 109.5 . .
H27A C27 H27C 109.5 . .
H27B C27 H27C 109.5 . .
Si1 C28 H28A 109.5 . .
Si1 C28 H28B 109.5 . .
H28A C28 H28B 109.5 . .
Si1 C28 H28C 109.5 . .
H28A C28 H28C 109.5 . .
H28B C28 H28C 109.5 . .
Si1 C29 H29A 109.5 . .
Si1 C29 H29B 109.5 . .
H29A C29 H29B 109.5 . .
Si1 C29 H29C 109.5 . .
H29A C29 H29C 109.5 . .
H29B C29 H29C 109.5 . .
Si1 C30 H30A 109.5 . .
Si1 C30 H30B 109.5 . .
H30A C30 H30B 109.5 . .
Si1 C30 H30C 109.5 . .
H30A C30 H30C 109.5 . .
H30B C30 H30C 109.5 . .

loop_
_geom_bond_atom_site_label_1
_geom_bond_atom_site_label_2
_geom_bond_distance
_geom_bond_site_symmetry_2
Y1 O1 2.154(3) .
Y1 O1 2.154(3) 7
Y1 N2 2.245(6) .
Y1 N1 2.463(4) 7
Y1 N1 2.463(4) .
Si1 N2 1.733(3) .
Si1 C30 1.856(8) .
Si1 C28 1.869(10) .
Si1 C29 1.871(8) .
O1 C1 1.333(6) .
N1 C7 1.318(6) .
N1 C8 1.468(6) .
N2 Si1 1.733(3) 7
C1 C6 1.419(7) .
C1 C2 1.433(7) .
C2 C3 1.371(8) .
C2 C20 1.550(8) .
C3 C4 1.403(8) .
C3 H3 0.9400 .
C4 C5 1.390(7) .
C4 C24 1.539(9) .
C5 C6 1.402(7) .
C5 H5 0.9400 .
C6 C7 1.438(7) .
C7 H7 0.9400 .
C8 C13 1.381(7) .
C8 C9 1.392(7) .
C9 C10 1.389(8) .
C9 C14 1.541(8) .
C10 C11 1.374(9) .
C10 H10 0.9400 .
C11 C12 1.362(9) .
C11 H11 0.9400 .
C12 C13 1.425(8) .
C12 H12 0.9400 .
C13 C17 1.524(8) .
C14 C16 1.527(9) .
C14 C15 1.545(9) .
C14 H14 0.9900 .
C15 H15A 0.9700 .
C15 H15B 0.9700 .
C15 H15C 0.9700 .
C16 H16A 0.9700 .
C16 H16B 0.9700 .
C16 H16C 0.9700 .
C17 C18' 1.490(14) .
C17 C19 1.504(14) .
C17 C19' 1.546(14) .
C17 C18 1.550(14) .
C20 C23 1.518(9) .
C20 C22 1.521(8) .
C20 C21 1.538(8) .
C21 H21A 0.9700 .
C21 H21B 0.9700 .
C21 H21C 0.9700 .
C22 H22A 0.9700 .
C22 H22B 0.9700 .
C22 H22C 0.9700 .
C23 H23A 0.9700 .
C23 H23B 0.9700 .
C23 H23C 0.9700 .
C24 C26 1.489(10) .
C24 C25 1.510(10) .
C24 C27 1.554(11) .
C25 H25A 0.9700 .
C25 H25B 0.9700 .
C25 H25C 0.9700 .
C26 H26A 0.9700 .
C26 H26B 0.9700 .
C26 H26C 0.9700 .
C27 H27A 0.9700 .
C27 H27B 0.9700 .
C27 H27C 0.9700 .
C28 H28A 0.9700 .
C28 H28B 0.9700 .
C28 H28C 0.9700 .
C29 H29A 0.9700 .
C29 H29B 0.9700 .
C29 H29C 0.9700 .
C30 H30A 0.9700 .
C30 H30B 0.9700 .
C30 H30C 0.9700 .

loop_
_geom_torsion_atom_site_label_1
_geom_torsion_atom_site_label_2
_geom_torsion_atom_site_label_3
_geom_torsion_atom_site_label_4
_geom_torsion
_geom_torsion_site_symmetry_1
_geom_torsion_site_symmetry_4
O1 Y1 O1 C1 -72.4(5) 7 .
N2 Y1 O1 C1 107.6(5) . .
N1 Y1 O1 C1 -129.0(5) 7 .
N1 Y1 O1 C1 -13.2(5) . .
O1 Y1 N1 C7 4.6(4) . .
O1 Y1 N1 C7 158.8(4) 7 .
N2 Y1 N1 C7 -94.8(4) . .
N1 Y1 N1 C7 85.2(4) 7 .
O1 Y1 N1 C8 -172.9(4) . .
O1 Y1 N1 C8 -18.8(4) 7 .
N2 Y1 N1 C8 87.7(4) . .
N1 Y1 N1 C8 -92.3(4) 7 .
C30 Si1 N2 Si1 -70.8(3) . 7
C28 Si1 N2 Si1 169.2(3) . 7
C29 Si1 N2 Si1 48.0(4) . 7
C30 Si1 N2 Y1 109.2(3) . .
C28 Si1 N2 Y1 -10.8(3) . .
C29 Si1 N2 Y1 -132.0(4) . .
O1 Y1 N2 Si1 -37.21(13) . .
O1 Y1 N2 Si1 142.79(13) 7 .
N1 Y1 N2 Si1 -134.08(13) 7 .
N1 Y1 N2 Si1 45.92(13) . .
O1 Y1 N2 Si1 142.79(13) . 7
O1 Y1 N2 Si1 -37.21(13) 7 7
N1 Y1 N2 Si1 45.92(13) 7 7
N1 Y1 N2 Si1 -134.08(13) . 7
Y1 O1 C1 C6 14.0(8) . .
Y1 O1 C1 C2 -165.2(4) . .
O1 C1 C2 C3 -176.4(5) . .
C6 C1 C2 C3 4.4(7) . .
O1 C1 C2 C20 -0.8(7) . .
C6 C1 C2 C20 180.0(4) . .
C1 C2 C3 C4 -2.8(8) . .
C20 C2 C3 C4 -178.5(5) . .
C2 C3 C4 C5 0.4(8) . .
C2 C3 C4 C24 177.5(6) . .
C3 C4 C5 C6 0.3(8) . .
C24 C4 C5 C6 -176.7(6) . .
C4 C5 C6 C1 1.6(8) . .
C4 C5 C6 C7 -179.6(5) . .
O1 C1 C6 C5 176.8(4) . .
C2 C1 C6 C5 -3.9(7) . .
O1 C1 C6 C7 -1.9(7) . .
C2 C1 C6 C7 177.4(4) . .
C8 N1 C7 C6 178.3(5) . .
Y1 N1 C7 C6 0.5(7) . .
C5 C6 C7 N1 177.5(5) . .
C1 C6 C7 N1 -3.7(8) . .
C7 N1 C8 C13 93.8(6) . .
Y1 N1 C8 C13 -88.4(5) . .
C7 N1 C8 C9 -83.1(6) . .
Y1 N1 C8 C9 94.7(5) . .
C13 C8 C9 C10 -3.0(8) . .
N1 C8 C9 C10 173.8(5) . .
C13 C8 C9 C14 177.2(6) . .
N1 C8 C9 C14 -6.1(8) . .
C8 C9 C10 C11 2.1(10) . .
C14 C9 C10 C11 -178.1(6) . .
C9 C10 C11 C12 -1.0(11) . .
C10 C11 C12 C13 0.8(11) . .
C9 C8 C13 C12 2.8(8) . .
N1 C8 C13 C12 -174.0(5) . .
C9 C8 C13 C17 -177.8(6) . .
N1 C8 C13 C17 5.4(8) . .
C11 C12 C13 C8 -1.7(10) . .
C11 C12 C13 C17 178.9(7) . .
C10 C9 C14 C16 54.1(8) . .
C8 C9 C14 C16 -126.1(6) . .
C10 C9 C14 C15 -69.0(7) . .
C8 C9 C14 C15 110.8(6) . .
C8 C13 C17 C18' -98.3(9) . .
C12 C13 C17 C18' 81.1(9) . .
C8 C13 C17 C19 90.5(10) . .
C12 C13 C17 C19 -90.1(10) . .
C8 C13 C17 C19' 124.0(10) . .
C12 C13 C17 C19' -56.6(11) . .
C8 C13 C17 C18 -141.8(8) . .
C12 C13 C17 C18 37.6(10) . .
C3 C2 C20 C23 110.5(6) . .
C1 C2 C20 C23 -65.0(6) . .
C3 C2 C20 C22 -128.6(5) . .
C1 C2 C20 C22 55.9(7) . .
C3 C2 C20 C21 -11.1(8) . .
C1 C2 C20 C21 173.4(5) . .
C5 C4 C24 C26 104.2(7) . .
C3 C4 C24 C26 -72.6(8) . .
C5 C4 C24 C25 -133.4(7) . .
C3 C4 C24 C25 49.8(9) . .
C5 C4 C24 C27 -14.1(9) . .
C3 C4 C24 C27 169.1(6) . .
